data_4113807
loop_
_publ_author_name
'Kenji Wada'
'Craig B. Pamplin'
'Peter Legzdins'
'Brian O. Patrick'
'Irina Tsyba'
'Robert Bau'

_publ_section_title
;
 Intermolecular Activation of Hydrocarbon C-H Bonds under Ambient
 Conditions by 16-Electron Neopentylidene and Benzyne Complexes of
 Molybdenum
;
_journal_name_full 'Journal of the American Chemical Society'
_journal_page_first 7035
_journal_page_last 7048
_journal_paper_doi 10.1021/ja0349094
_journal_volume 125
_journal_year 2003
_chemical_formula_moiety C21H24MoN2O.C6H6
_chemical_formula_sum 'C27 H30 Mo N2 O'
_chemical_formula_weight 494.47
_chemical_name_common 'Cp*Mo(NO)(h2-C6H4)(NC5H5).benzene (9)'
_chemical_name_systematic
;
Molybdenum,[(5,6-.eta.)-1,3-cyclohexadien-5-yne]nitrosyl
[(5-.eta.)pentamethylcyclopentadienyl](pyridine)
;
_space_group_IT_number 19
_symmetry_cell_setting orthorhombic
_symmetry_space_group_name_Hall 'P 2ac 2ab'
_symmetry_space_group_name_H-M 'P 21 21 21'
_atom_sites_solution_hydrogens geom
_atom_sites_solution_primary direct
_atom_sites_solution_secondary difmap
_audit_creation_method SHELXL-97
_cell_angle_alpha 90.00
_cell_angle_beta 90.00
_cell_angle_gamma 90.00
_cell_formula_units_Z 4
_cell_length_a 7.8177(4)
_cell_length_b 14.3141(9)
_cell_length_c 20.5603(10)
_cell_measurement_temperature 173(2)
_cell_volume 2300.8(2)
_computing_structure_refinement 'SHELXL-97 (Sheldrick, 1997)'
_diffrn_ambient_temperature 173(2)
_diffrn_measured_fraction_theta_full 0.935
_diffrn_measured_fraction_theta_max 0.935
_diffrn_radiation_monochromator graphite
_diffrn_radiation_source 'fine-focus sealed tube'
_diffrn_radiation_type MoK\a
_diffrn_radiation_wavelength 0.71073
_diffrn_reflns_av_R_equivalents 0.0000
_diffrn_reflns_av_sigmaI/netI 0.0859
_diffrn_reflns_limit_h_max 9
_diffrn_reflns_limit_h_min -9
_diffrn_reflns_limit_k_max 17
_diffrn_reflns_limit_k_min -17
_diffrn_reflns_limit_l_max 26
_diffrn_reflns_limit_l_min -22
_diffrn_reflns_number 5080
_diffrn_reflns_theta_full 27.88
_diffrn_reflns_theta_max 27.88
_diffrn_reflns_theta_min 2.79
_exptl_absorpt_coefficient_mu 0.591
_exptl_crystal_colour yellow
_exptl_crystal_density_diffrn 1.428
_exptl_crystal_description needle
_exptl_crystal_F_000 1024
_exptl_crystal_size_max 0.20
_exptl_crystal_size_mid 0.05
_exptl_crystal_size_min 0.05
_refine_diff_density_max 1.309
_refine_diff_density_min -0.519
_refine_diff_density_rms 0.084
_refine_ls_abs_structure_details 'Flack H D (1983), Acta Cryst. A39, 876-881'
_refine_ls_abs_structure_Flack 0.47(4)
_refine_ls_extinction_method none
_refine_ls_goodness_of_fit_ref 0.856
_refine_ls_hydrogen_treatment mixed
_refine_ls_matrix_type full
_refine_ls_number_parameters 286
_refine_ls_number_reflns 5080
_refine_ls_number_restraints 0
_refine_ls_restrained_S_all 0.856
_refine_ls_R_factor_all 0.0500
_refine_ls_R_factor_gt 0.0327
_refine_ls_shift/su_max 0.002
_refine_ls_shift/su_mean 0.000
_refine_ls_structure_factor_coef Fsqd
_refine_ls_weighting_details 'calc w=1/[\s^2^(Fo^2^)+(0.0000P)^2^+0.0000P] where P=(Fo^2^+2Fc^2^)/3'
_refine_ls_weighting_scheme calc
_refine_ls_wR_factor_gt 0.0618
_refine_ls_wR_factor_ref 0.0662
_reflns_number_gt 3987
_reflns_number_total 5080
_reflns_threshold_expression >2sigma(I)
_cod_data_source_file ja0349094si20030227_045859.cif
_cod_data_source_block pl240
_cod_database_code 4113807

loop_
_symmetry_equiv_pos_as_xyz
'x, y, z'
'-x+1/2, -y, z+1/2'
'x+1/2, -y+1/2, -z'
'-x, y+1/2, -z+1/2'

loop_
_atom_site_label
_atom_site_type_symbol
_atom_site_fract_x
_atom_site_fract_y
_atom_site_fract_z
_atom_site_U_iso_or_equiv
_atom_site_adp_type
_atom_site_occupancy
_atom_site_symmetry_multiplicity
_atom_site_calc_flag
_atom_site_refinement_flags
Mo1 Mo 0.28170(3) 0.49800(3) 0.629545(10) 0.00892(6) Uani 1 1 d .
O1 O 0.5226(4) 0.6457(2) 0.67578(13) 0.0276(7) Uani 1 1 d .
N2 N 0.2215(4) 0.5787(2) 0.54032(12) 0.0135(6) Uani 1 1 d .
N1 N 0.4366(4) 0.5820(2) 0.65302(15) 0.0171(7) Uani 1 1 d .
C2 C -0.0230(4) 0.4751(2) 0.63959(16) 0.0122(8) Uani 1 1 d .
C4 C 0.1373(5) 0.5225(3) 0.72803(16) 0.0147(9) Uani 1 1 d .
C20 C 0.2049(6) 0.7272(3) 0.48682(17) 0.0246(9) Uani 1 1 d .
H20 H 0.2241 0.7927 0.4882 0.029 Uiso 1 1 calc R
C3 C 0.0301(5) 0.5546(3) 0.67681(17) 0.0131(8) Uani 1 1 d .
C5 C 0.1589(5) 0.4245(3) 0.72008(16) 0.0133(8) Uani 1 1 d .
C1 C 0.0523(5) 0.3957(3) 0.66575(16) 0.0128(8) Uani 1 1 d .
C16 C 0.5301(5) 0.2992(3) 0.64769(17) 0.0175(9) Uani 1 1 d .
H16 H 0.5510 0.2847 0.6921 0.021 Uiso 1 1 calc R
C15 C 0.5933(5) 0.2441(3) 0.59779(17) 0.0205(9) Uani 1 1 d .
H15 H 0.6594 0.1904 0.6081 0.025 Uiso 1 1 calc R
C10 C 0.2471(5) 0.3609(3) 0.76701(15) 0.0201(9) Uani 1 1 d .
H10A H 0.1730 0.3502 0.8047 0.030 Uiso 1 1 calc R
H10B H 0.3544 0.3897 0.7814 0.030 Uiso 1 1 calc R
H10C H 0.2717 0.3012 0.7457 0.030 Uiso 1 1 calc R
C13 C 0.4652(5) 0.3434(3) 0.51612(17) 0.0175(8) Uani 1 1 d .
H13 H 0.4420 0.3581 0.4719 0.021 Uiso 1 1 calc R
C9 C 0.2071(6) 0.5798(3) 0.78273(16) 0.0219(8) Uani 1 1 d .
H9A H 0.1216 0.5840 0.8175 0.033 Uiso 1 1 calc R
H9B H 0.2342 0.6427 0.7669 0.033 Uiso 1 1 calc R
H9C H 0.3111 0.5504 0.7997 0.033 Uiso 1 1 calc R
C17 C 0.1574(5) 0.5396(3) 0.48633(15) 0.0179(8) Uani 1 1 d .
H17 H 0.1423 0.4738 0.4854 0.022 Uiso 1 1 calc R
C18 C 0.1123(5) 0.5904(3) 0.43206(17) 0.0236(9) Uani 1 1 d .
H18 H 0.0644 0.5600 0.3952 0.028 Uiso 1 1 calc R
C14 C 0.5623(5) 0.2655(3) 0.53355(17) 0.0198(9) Uani 1 1 d .
H14 H 0.6079 0.2265 0.5004 0.024 Uiso 1 1 calc R
C8 C -0.0361(6) 0.6525(3) 0.6693(2) 0.0259(10) Uani 1 1 d .
H8A H 0.0456 0.6965 0.6884 0.039 Uiso 1 1 calc R
H8B H -0.1465 0.6582 0.6915 0.039 Uiso 1 1 calc R
H8C H -0.0508 0.6666 0.6230 0.039 Uiso 1 1 calc R
C21 C 0.2438(5) 0.6721(2) 0.53952(15) 0.0179(9) Uani 1 1 d .
H21 H 0.2886 0.7014 0.5773 0.022 Uiso 1 1 calc R
C19 C 0.1374(5) 0.6858(3) 0.43169(18) 0.0254(10) Uani 1 1 d .
H19 H 0.1091 0.7221 0.3945 0.031 Uiso 1 1 calc R
C12 C 0.4040(4) 0.3985(2) 0.56674(16) 0.0111(7) Uani 1 1 d .
C27 C 0.2977(6) 0.9804(3) 0.71267(18) 0.0307(11) Uani 1 1 d .
H27 H 0.3447 0.9798 0.7553 0.037 Uiso 1 1 calc R
C7 C -0.1532(5) 0.4782(3) 0.58520(17) 0.0243(11) Uani 1 1 d .
H7A H -0.2686 0.4807 0.6037 0.037 Uiso 1 1 calc R
H7B H -0.1417 0.4221 0.5582 0.037 Uiso 1 1 calc R
H7C H -0.1335 0.5339 0.5584 0.037 Uiso 1 1 calc R
C24 C 0.1636(5) 0.9811(3) 0.58807(19) 0.0290(12) Uani 1 1 d .
H24 H 0.1184 0.9818 0.5452 0.035 Uiso 1 1 calc R
C11 C 0.4353(4) 0.3763(2) 0.62959(19) 0.0139(7) Uani 1 1 d .
C23 C 0.1489(5) 0.9021(3) 0.6259(2) 0.0283(9) Uani 1 1 d .
H23 H 0.0924 0.8484 0.6093 0.034 Uiso 1 1 calc R
C22 C 0.2166(6) 0.9008(3) 0.68845(19) 0.0326(10) Uani 1 1 d .
H22 H 0.2076 0.8462 0.7145 0.039 Uiso 1 1 calc R
C6 C 0.0326(6) 0.2958(3) 0.64511(18) 0.0221(9) Uani 1 1 d .
H6A H -0.0302 0.2931 0.6039 0.033 Uiso 1 1 calc R
H6B H -0.0307 0.2613 0.6785 0.033 Uiso 1 1 calc R
H6C H 0.1459 0.2676 0.6394 0.033 Uiso 1 1 calc R
C25 C 0.2451(6) 1.0597(3) 0.61297(19) 0.0294(11) Uani 1 1 d .
H25 H 0.2563 1.1141 0.5869 0.035 Uiso 1 1 calc R
C26 C 0.3099(6) 1.0591(3) 0.6755(2) 0.0301(10) Uani 1 1 d .
H26 H 0.3629 1.1135 0.6926 0.036 Uiso 1 1 calc R

loop_
_atom_site_aniso_label
_atom_site_aniso_U_11
_atom_site_aniso_U_22
_atom_site_aniso_U_33
_atom_site_aniso_U_23
_atom_site_aniso_U_13
_atom_site_aniso_U_12
Mo1 0.00842(11) 0.00887(11) 0.00947(10) 0.00132(17) 0.00080(11) -0.0009(2)
O1 0.0282(19) 0.0247(18) 0.0299(16) 0.0024(13) -0.0092(13) -0.0176(14)
N2 0.0122(15) 0.0151(15) 0.0132(13) 0.0030(11) 0.0002(13) -0.0008(14)
N1 0.0154(19) 0.0175(19) 0.0185(16) 0.0060(14) -0.0008(13) -0.0064(15)
C2 0.0099(17) 0.012(2) 0.0148(17) 0.0004(12) 0.0027(13) -0.0030(12)
C4 0.0097(18) 0.022(3) 0.0119(16) -0.0041(14) 0.0042(12) -0.0006(16)
C20 0.034(2) 0.015(2) 0.0243(19) 0.0063(15) 0.0027(19) 0.004(2)
C3 0.009(2) 0.012(2) 0.018(2) 0.0007(15) 0.0023(15) 0.0010(16)
C5 0.015(2) 0.012(2) 0.0128(17) 0.0027(14) 0.0055(14) -0.0014(16)
C1 0.015(2) 0.010(2) 0.0135(18) -0.0032(15) 0.0029(14) -0.0038(18)
C16 0.015(2) 0.023(2) 0.015(2) 0.0050(15) -0.0015(14) 0.0014(17)
C15 0.017(2) 0.018(2) 0.027(2) 0.0038(16) -0.0016(16) 0.0066(17)
C10 0.023(3) 0.023(2) 0.0149(17) 0.0082(14) 0.0023(15) 0.0026(16)
C13 0.013(2) 0.024(2) 0.0147(18) 0.0014(15) 0.0008(14) -0.0014(17)
C9 0.023(2) 0.022(2) 0.0200(18) -0.0099(15) -0.0028(18) 0.001(2)
C17 0.018(2) 0.022(2) 0.0142(18) 0.0004(14) -0.0008(14) 0.0018(16)
C18 0.026(2) 0.036(3) 0.0096(17) 0.0023(16) -0.0018(15) 0.0011(19)
C14 0.015(2) 0.022(2) 0.022(2) -0.0085(16) 0.0027(15) 0.0019(17)
C8 0.023(3) 0.013(2) 0.042(3) 0.0006(19) 0.0041(19) 0.0040(19)
C21 0.026(3) 0.0138(19) 0.0145(16) 0.0033(13) -0.0006(15) -0.0018(15)
C19 0.026(2) 0.034(3) 0.0167(19) 0.0141(17) 0.0058(17) 0.010(2)
C12 0.0100(19) 0.0121(19) 0.0114(16) 0.0015(14) -0.0013(13) -0.0001(14)
C27 0.022(2) 0.045(3) 0.0255(19) -0.0026(18) 0.0024(16) -0.002(2)
C7 0.0151(18) 0.035(3) 0.0228(18) 0.0025(16) -0.0051(14) -0.0026(17)
C24 0.025(2) 0.040(3) 0.0220(19) -0.0079(19) 0.0007(14) 0.002(2)
C11 0.0040(18) 0.0175(19) 0.0202(18) 0.0030(17) 0.0061(16) -0.0014(14)
C23 0.028(2) 0.025(2) 0.032(2) -0.011(2) 0.004(2) -0.0053(18)
C22 0.034(3) 0.031(3) 0.032(2) 0.0041(18) 0.009(2) -0.005(2)
C6 0.029(3) 0.016(2) 0.021(2) -0.0015(16) 0.0034(16) -0.0076(18)
C25 0.030(3) 0.018(2) 0.039(2) 0.0026(17) 0.0029(18) 0.0052(19)
C26 0.022(3) 0.027(3) 0.040(3) -0.0065(19) 0.002(2) -0.004(2)

loop_
_atom_type_symbol
_atom_type_description
_atom_type_scat_dispersion_real
_atom_type_scat_dispersion_imag
_atom_type_scat_source
C C 0.0033 0.0016 'International Tables Vol C Tables 4.2.6.8 and 6.1.1.4'
H H 0.0000 0.0000 'International Tables Vol C Tables 4.2.6.8 and 6.1.1.4'
N N 0.0061 0.0033 'International Tables Vol C Tables 4.2.6.8 and 6.1.1.4'
O O 0.0106 0.0060 'International Tables Vol C Tables 4.2.6.8 and 6.1.1.4'
Mo Mo -1.6832 0.6857 'International Tables Vol C Tables 4.2.6.8 and 6.1.1.4'

loop_
_geom_angle_atom_site_label_1
_geom_angle_atom_site_label_2
_geom_angle_atom_site_label_3
_geom_angle
N1 Mo1 C11 99.82(15)
N1 Mo1 C12 108.01(14)
C11 Mo1 C12 37.00(13)
N1 Mo1 N2 90.96(13)
C11 Mo1 N2 123.35(13)
C12 Mo1 N2 86.72(11)
N1 Mo1 C3 103.09(14)
C11 Mo1 C3 139.66(13)
C12 Mo1 C3 148.67(13)
N2 Mo1 C3 89.12(12)
N1 Mo1 C5 111.58(13)
C11 Mo1 C5 82.10(13)
C12 Mo1 C5 111.25(13)
N2 Mo1 C5 143.47(13)
C3 Mo1 C5 58.72(13)
N1 Mo1 C4 89.58(14)
C11 Mo1 C4 113.32(13)
C12 Mo1 C4 146.39(13)
N2 Mo1 C4 122.28(12)
C3 Mo1 C4 35.36(12)
C5 Mo1 C4 35.30(14)
N1 Mo1 C2 137.97(13)
C11 Mo1 C2 116.63(12)
C12 Mo1 C2 113.64(12)
N2 Mo1 C2 86.11(12)
C3 Mo1 C2 35.04(11)
C5 Mo1 C2 57.77(12)
C4 Mo1 C2 58.06(12)
N1 Mo1 C1 145.94(13)
C11 Mo1 C1 85.55(13)
C12 Mo1 C1 96.49(13)
N2 Mo1 C1 114.22(12)
C3 Mo1 C1 57.40(14)
C5 Mo1 C1 35.38(12)
C4 Mo1 C1 58.03(12)
C2 Mo1 C1 33.31(11)
C17 N2 C21 116.9(3)
C17 N2 Mo1 123.1(2)
C21 N2 Mo1 120.0(2)
O1 N1 Mo1 169.4(3)
C1 C2 C3 108.7(3)
C1 C2 C7 126.5(3)
C3 C2 C7 124.5(3)
C1 C2 Mo1 74.1(2)
C3 C2 Mo1 69.64(19)
C7 C2 Mo1 126.6(2)
C5 C4 C3 107.7(3)
C5 C4 C9 125.8(3)
C3 C4 C9 126.5(3)
C5 C4 Mo1 72.3(2)
C3 C4 Mo1 72.10(19)
C9 C4 Mo1 123.8(3)
C21 C20 C19 119.0(4)
C21 C20 H20 120.5
C19 C20 H20 120.5
C4 C3 C2 108.0(3)
C4 C3 C8 125.5(3)
C2 C3 C8 125.9(3)
C4 C3 Mo1 72.5(2)
C2 C3 Mo1 75.3(2)
C8 C3 Mo1 124.8(3)
C4 C5 C1 107.5(3)
C4 C5 C10 125.5(3)
C1 C5 C10 126.0(3)
C4 C5 Mo1 72.4(2)
C1 C5 Mo1 75.7(2)
C10 C5 Mo1 126.6(3)
C2 C1 C5 107.9(3)
C2 C1 C6 128.9(3)
C5 C1 C6 123.2(3)
C2 C1 Mo1 72.6(2)
C5 C1 Mo1 69.0(2)
C6 C1 Mo1 124.3(3)
C11 C16 C15 116.6(3)
C11 C16 H16 121.7
C15 C16 H16 121.7
C14 C15 C16 121.3(4)
C14 C15 H15 119.3
C16 C15 H15 119.3
C5 C10 H10A 109.5
C5 C10 H10B 109.5
H10A C10 H10B 109.5
C5 C10 H10C 109.5
H10A C10 H10C 109.5
H10B C10 H10C 109.5
C12 C13 C14 116.6(3)
C12 C13 H13 121.7
C14 C13 H13 121.7
C4 C9 H9A 109.5
C4 C9 H9B 109.5
H9A C9 H9B 109.5
C4 C9 H9C 109.5
H9A C9 H9C 109.5
H9B C9 H9C 109.5
N2 C17 C18 123.1(4)
N2 C17 H17 118.5
C18 C17 H17 118.5
C17 C18 C19 119.4(4)
C17 C18 H18 120.3
C19 C18 H18 120.3
C15 C14 C13 121.3(4)
C15 C14 H14 119.3
C13 C14 H14 119.3
C3 C8 H8A 109.5
C3 C8 H8B 109.5
H8A C8 H8B 109.5
C3 C8 H8C 109.5
H8A C8 H8C 109.5
H8B C8 H8C 109.5
N2 C21 C20 123.4(3)
N2 C21 H21 118.3
C20 C21 H21 118.3
C18 C19 C20 118.2(3)
C18 C19 H19 120.9
C20 C19 H19 120.9
C11 C12 C13 121.3(3)
C11 C12 Mo1 70.2(2)
C13 C12 Mo1 168.3(3)
C26 C27 C22 120.4(4)
C26 C27 H27 119.8
C22 C27 H27 119.8
C2 C7 H7A 109.5
C2 C7 H7B 109.5
H7A C7 H7B 109.5
C2 C7 H7C 109.5
H7A C7 H7C 109.5
H7B C7 H7C 109.5
C23 C24 C25 119.6(4)
C23 C24 H24 120.2
C25 C24 H24 120.2
C12 C11 C16 122.8(4)
C12 C11 Mo1 72.8(2)
C16 C11 Mo1 164.4(3)
C24 C23 C22 120.1(4)
C24 C23 H23 120.0
C22 C23 H23 120.0
C23 C22 C27 119.5(4)
C23 C22 H22 120.3
C27 C22 H22 120.3
C1 C6 H6A 109.5
C1 C6 H6B 109.5
H6A C6 H6B 109.5
C1 C6 H6C 109.5
H6A C6 H6C 109.5
H6B C6 H6C 109.5
C26 C25 C24 120.3(4)
C26 C25 H25 119.8
C24 C25 H25 119.8
C27 C26 C25 120.1(4)
C27 C26 H26 120.0
C25 C26 H26 120.0

loop_
_geom_bond_atom_site_label_1
_geom_bond_atom_site_label_2
_geom_bond_distance
Mo1 N1 1.773(3)
Mo1 C11 2.116(3)
Mo1 C12 2.147(3)
Mo1 N2 2.219(3)
Mo1 C3 2.339(4)
Mo1 C5 2.344(3)
Mo1 C4 2.345(3)
Mo1 C2 2.413(3)
Mo1 C1 2.433(4)
O1 N1 1.226(4)
N2 C17 1.341(4)
N2 C21 1.348(4)
C2 C1 1.389(5)
C2 C3 1.432(5)
C2 C7 1.513(4)
C4 C5 1.421(6)
C4 C3 1.422(5)
C4 C9 1.496(4)
C20 C21 1.374(4)
C20 C19 1.384(5)
C20 H20 0.9500
C3 C8 1.502(5)
C5 C1 1.454(5)
C5 C10 1.495(5)
C1 C6 1.499(5)
C16 C11 1.380(5)
C16 C15 1.385(5)
C16 H16 0.9500
C15 C14 1.378(5)
C15 H15 0.9500
C10 H10A 0.9800
C10 H10B 0.9800
C10 H10C 0.9800
C13 C12 1.390(5)
C13 C14 1.396(5)
C13 H13 0.9500
C9 H9A 0.9800
C9 H9B 0.9800
C9 H9C 0.9800
C17 C18 1.377(5)
C17 H17 0.9500
C18 C19 1.379(6)
C18 H18 0.9500
C14 H14 0.9500
C8 H8A 0.9800
C8 H8B 0.9800
C8 H8C 0.9800
C21 H21 0.9500
C19 H19 0.9500
C12 C11 1.353(5)
C27 C26 1.364(5)
C27 C22 1.395(6)
C27 H27 0.9500
C7 H7A 0.9800
C7 H7B 0.9800
C7 H7C 0.9800
C24 C23 1.377(6)
C24 C25 1.391(5)
C24 H24 0.9500
C23 C22 1.390(6)
C23 H23 0.9500
C22 H22 0.9500
C6 H6A 0.9800
C6 H6B 0.9800
C6 H6C 0.9800
C25 C26 1.382(5)
C25 H25 0.9500
C26 H26 0.9500

loop_
_geom_torsion_atom_site_label_1
_geom_torsion_atom_site_label_2
_geom_torsion_atom_site_label_3
_geom_torsion_atom_site_label_4
_geom_torsion
N1 Mo1 N2 C17 154.3(3)
C11 Mo1 N2 C17 51.9(3)
C12 Mo1 N2 C17 46.3(3)
C3 Mo1 N2 C17 -102.6(3)
C5 Mo1 N2 C17 -75.8(3)
C4 Mo1 N2 C17 -115.6(3)
C2 Mo1 N2 C17 -67.6(3)
C1 Mo1 N2 C17 -49.3(3)
N1 Mo1 N2 C21 -27.9(3)
C11 Mo1 N2 C21 -130.4(3)
C12 Mo1 N2 C21 -135.9(3)
C3 Mo1 N2 C21 75.1(3)
C5 Mo1 N2 C21 101.9(3)
C4 Mo1 N2 C21 62.2(3)
C2 Mo1 N2 C21 110.1(3)
C1 Mo1 N2 C21 128.4(3)
C11 Mo1 N1 O1 -137.2(16)
C12 Mo1 N1 O1 -174.5(16)
N2 Mo1 N1 O1 98.7(16)
C3 Mo1 N1 O1 9.4(16)
C5 Mo1 N1 O1 -51.9(16)
C4 Mo1 N1 O1 -23.6(16)
C2 Mo1 N1 O1 13.4(17)
C1 Mo1 N1 O1 -40.6(17)
N1 Mo1 C2 C1 -124.4(2)
C11 Mo1 C2 C1 22.9(2)
C12 Mo1 C2 C1 63.8(2)
N2 Mo1 C2 C1 148.5(2)
C3 Mo1 C2 C1 -117.5(3)
C5 Mo1 C2 C1 -37.3(2)
C4 Mo1 C2 C1 -79.2(2)
N1 Mo1 C2 C3 -6.9(3)
C11 Mo1 C2 C3 140.4(2)
C12 Mo1 C2 C3 -178.73(19)
N2 Mo1 C2 C3 -94.0(2)
C5 Mo1 C2 C3 80.2(2)
C4 Mo1 C2 C3 38.3(2)
C1 Mo1 C2 C3 117.5(3)
N1 Mo1 C2 C7 111.6(3)
C11 Mo1 C2 C7 -101.1(3)
C12 Mo1 C2 C7 -60.2(3)
N2 Mo1 C2 C7 24.5(3)
C3 Mo1 C2 C7 118.5(4)
C5 Mo1 C2 C7 -161.3(3)
C4 Mo1 C2 C7 156.8(3)
C1 Mo1 C2 C7 -124.0(4)
N1 Mo1 C4 C5 -130.3(2)
C11 Mo1 C4 C5 -29.8(3)
C12 Mo1 C4 C5 -7.1(4)
N2 Mo1 C4 C5 138.8(2)
C3 Mo1 C4 C5 116.0(3)
C2 Mo1 C4 C5 78.1(2)
C1 Mo1 C4 C5 38.6(2)
N1 Mo1 C4 C3 113.7(2)
C11 Mo1 C4 C3 -145.8(2)
C12 Mo1 C4 C3 -123.1(3)
N2 Mo1 C4 C3 22.8(3)
C5 Mo1 C4 C3 -116.0(3)
C2 Mo1 C4 C3 -37.9(2)
C1 Mo1 C4 C3 -77.4(2)
N1 Mo1 C4 C9 -8.7(3)
C11 Mo1 C4 C9 91.9(3)
C12 Mo1 C4 C9 114.5(3)
N2 Mo1 C4 C9 -99.5(3)
C3 Mo1 C4 C9 -122.4(4)
C5 Mo1 C4 C9 121.7(4)
C2 Mo1 C4 C9 -160.3(4)
C1 Mo1 C4 C9 160.2(4)
C5 C4 C3 C2 3.5(4)
C9 C4 C3 C2 -173.3(3)
Mo1 C4 C3 C2 67.6(2)
C5 C4 C3 C8 175.3(4)
C9 C4 C3 C8 -1.5(6)
Mo1 C4 C3 C8 -120.7(4)
C5 C4 C3 Mo1 -64.0(3)
C9 C4 C3 Mo1 119.2(4)
C1 C2 C3 C4 -1.4(4)
C7 C2 C3 C4 173.1(3)
Mo1 C2 C3 C4 -65.7(2)
C1 C2 C3 C8 -173.2(4)
C7 C2 C3 C8 1.4(6)
Mo1 C2 C3 C8 122.5(4)
C1 C2 C3 Mo1 64.3(3)
C7 C2 C3 Mo1 -121.2(3)
N1 Mo1 C3 C4 -70.1(2)
C11 Mo1 C3 C4 52.9(3)
C12 Mo1 C3 C4 116.9(3)
N2 Mo1 C3 C4 -160.9(2)
C5 Mo1 C3 C4 37.4(2)
C2 Mo1 C3 C4 114.7(3)
C1 Mo1 C3 C4 79.4(2)
N1 Mo1 C3 C2 175.25(19)
C11 Mo1 C3 C2 -61.8(3)
C12 Mo1 C3 C2 2.2(3)
N2 Mo1 C3 C2 84.5(2)
C5 Mo1 C3 C2 -77.3(2)
C4 Mo1 C3 C2 -114.7(3)
C1 Mo1 C3 C2 -35.33(19)
N1 Mo1 C3 C8 51.5(3)
C11 Mo1 C3 C8 174.5(3)
C12 Mo1 C3 C8 -121.5(3)
N2 Mo1 C3 C8 -39.3(3)
C5 Mo1 C3 C8 159.0(4)
C4 Mo1 C3 C8 121.6(4)
C2 Mo1 C3 C8 -123.8(4)
C1 Mo1 C3 C8 -159.1(4)
C3 C4 C5 C1 -4.3(4)
C9 C4 C5 C1 172.6(3)
Mo1 C4 C5 C1 -68.1(2)
C3 C4 C5 C10 -173.3(3)
C9 C4 C5 C10 3.6(6)
Mo1 C4 C5 C10 122.9(4)
C3 C4 C5 Mo1 63.9(2)
C9 C4 C5 Mo1 -119.3(4)
N1 Mo1 C5 C4 55.1(3)
C11 Mo1 C5 C4 152.6(3)
C12 Mo1 C5 C4 175.8(2)
N2 Mo1 C5 C4 -69.3(3)
C3 Mo1 C5 C4 -37.5(2)
C2 Mo1 C5 C4 -78.9(2)
C1 Mo1 C5 C4 -114.0(3)
N1 Mo1 C5 C1 169.1(2)
C11 Mo1 C5 C1 -93.4(2)
C12 Mo1 C5 C1 -70.2(2)
N2 Mo1 C5 C1 44.7(3)
C3 Mo1 C5 C1 76.5(2)
C4 Mo1 C5 C1 114.0(3)
C2 Mo1 C5 C1 35.1(2)
N1 Mo1 C5 C10 -66.5(3)
C11 Mo1 C5 C10 31.0(3)
C12 Mo1 C5 C10 54.2(3)
N2 Mo1 C5 C10 169.1(3)
C3 Mo1 C5 C10 -159.1(4)
C4 Mo1 C5 C10 -121.6(4)
C2 Mo1 C5 C10 159.5(4)
C1 Mo1 C5 C10 124.4(4)
C3 C2 C1 C5 -1.2(4)
C7 C2 C1 C5 -175.6(3)
Mo1 C2 C1 C5 60.2(3)
C3 C2 C1 C6 178.2(4)
C7 C2 C1 C6 3.8(6)
Mo1 C2 C1 C6 -120.3(4)
C3 C2 C1 Mo1 -61.4(2)
C7 C2 C1 Mo1 124.1(3)
C4 C5 C1 C2 3.4(4)
C10 C5 C1 C2 172.3(3)
Mo1 C5 C1 C2 -62.5(3)
C4 C5 C1 C6 -176.1(3)
C10 C5 C1 C6 -7.1(6)
Mo1 C5 C1 C6 118.0(4)
C4 C5 C1 Mo1 65.9(3)
C10 C5 C1 Mo1 -125.1(4)
N1 Mo1 C1 C2 99.4(3)
C11 Mo1 C1 C2 -159.6(2)
C12 Mo1 C1 C2 -124.2(2)
N2 Mo1 C1 C2 -34.9(2)
C3 Mo1 C1 C2 37.20(19)
C5 Mo1 C1 C2 117.8(3)
C4 Mo1 C1 C2 79.3(2)
N1 Mo1 C1 C5 -18.3(4)
C11 Mo1 C1 C5 82.6(2)
C12 Mo1 C1 C5 118.0(2)
N2 Mo1 C1 C5 -152.7(2)
C3 Mo1 C1 C5 -80.6(2)
C4 Mo1 C1 C5 -38.5(2)
C2 Mo1 C1 C5 -117.8(3)
N1 Mo1 C1 C6 -134.9(3)
C11 Mo1 C1 C6 -34.0(3)
C12 Mo1 C1 C6 1.4(3)
N2 Mo1 C1 C6 90.7(3)
C3 Mo1 C1 C6 162.8(4)
C5 Mo1 C1 C6 -116.6(4)
C4 Mo1 C1 C6 -155.1(4)
C2 Mo1 C1 C6 125.6(4)
C11 C16 C15 C14 -0.1(6)
C21 N2 C17 C18 -1.0(5)
Mo1 N2 C17 C18 176.8(3)
N2 C17 C18 C19 1.7(6)
C16 C15 C14 C13 -0.3(6)
C12 C13 C14 C15 0.9(6)
C17 N2 C21 C20 -0.3(6)
Mo1 N2 C21 C20 -178.1(3)
C19 C20 C21 N2 0.8(6)
C17 C18 C19 C20 -1.0(6)
C21 C20 C19 C18 -0.1(6)
C14 C13 C12 C11 -1.1(5)
C14 C13 C12 Mo1 -172.7(12)
N1 Mo1 C12 C11 82.3(2)
N2 Mo1 C12 C11 172.3(2)
C3 Mo1 C12 C11 -104.8(3)
C5 Mo1 C12 C11 -40.4(2)
C4 Mo1 C12 C11 -36.0(3)
C2 Mo1 C12 C11 -103.4(2)
C1 Mo1 C12 C11 -73.7(2)
N1 Mo1 C12 C13 -105.2(14)
C11 Mo1 C12 C13 172.4(15)
N2 Mo1 C12 C13 -15.3(14)
C3 Mo1 C12 C13 67.6(15)
C5 Mo1 C12 C13 132.0(14)
C4 Mo1 C12 C13 136.4(13)
C2 Mo1 C12 C13 69.0(14)
C1 Mo1 C12 C13 98.7(14)
C13 C12 C11 C16 0.7(6)
Mo1 C12 C11 C16 179.0(4)
C13 C12 C11 Mo1 -178.2(4)
C15 C16 C11 C12 -0.2(6)
C15 C16 C11 Mo1 176.2(9)
N1 Mo1 C11 C12 -107.0(2)
N2 Mo1 C11 C12 -9.2(3)
C3 Mo1 C11 C12 129.1(2)
C5 Mo1 C11 C12 142.4(2)
C4 Mo1 C11 C12 159.2(2)
C2 Mo1 C11 C12 94.6(2)
C1 Mo1 C11 C12 107.0(2)
N1 Mo1 C11 C16 76.3(11)
C12 Mo1 C11 C16 -176.8(12)
N2 Mo1 C11 C16 174.0(10)
C3 Mo1 C11 C16 -47.7(11)
C5 Mo1 C11 C16 -34.4(11)
C4 Mo1 C11 C16 -17.5(11)
C2 Mo1 C11 C16 -82.2(11)
C1 Mo1 C11 C16 -69.8(11)
C25 C24 C23 C22 -0.6(6)
C24 C23 C22 C27 0.7(7)
C26 C27 C22 C23 0.3(7)
C23 C24 C25 C26 -0.5(6)
C22 C27 C26 C25 -1.4(7)
C24 C25 C26 C27 1.5(7)
